data_9007148
loop_
_publ_author_name
'Reece, J. J.'
'Redfern, S. A. T.'
'Welch, M. D.'
'Henderson, C. M. B.'
'McCammon, C. A.'

_publ_section_title
;
 Temperature-dependent Fe-Mn order-disorder behaviour in amphiboles
 Sample: BM40798 II, T = 600 C
 Locality: Langban, Sweden
;
_journal_name_full 'Physics and Chemistry of Minerals'
_journal_page_first 562
_journal_page_last 570
_journal_paper_doi 10.1007/s00269-002-0267-1
_journal_volume 29
_journal_year 2002
_chemical_formula_sum 'Ca0.1 Fe3.938 H2 Mg1.249 Mn1.901 O24 Si7.812'
_chemical_name_mineral Manganogrunerite
_space_group_IT_number 12
_symmetry_space_group_name_Hall '-C 2y'
_symmetry_space_group_name_H-M 'C 1 2/m 1'
_cell_angle_alpha 90
_cell_angle_beta 101.8796
_cell_angle_gamma 90
_cell_length_a 9.68245
_cell_length_b 18.3848
_cell_formula_units_Z 2
_cell_length_c 5.34572
_cell_volume 931.210
_diffrn_ambient_temperature 873.15
_exptl_crystal_density_diffrn 3.438
_cod_original_formula_sum 'Mn1.901 Fe3.938 Mg1.249 Ca.1 Si7.812 H2 O24'
_cod_database_code 9007148

loop_
_symmetry_equiv_pos_as_xyz
x,y,z
1/2+x,1/2+y,z
x,-y,z
1/2+x,1/2-y,z
-x,y,-z
1/2-x,1/2+y,-z
-x,-y,-z
1/2-x,1/2-y,-z

loop_
_atom_site_label
_atom_site_fract_x
_atom_site_fract_y
_atom_site_fract_z
_atom_site_occupancy
_atom_site_U_iso_or_equiv
MnM1 0.00000 0.08700 0.50000 0.19600 0.02242
FeM1 0.00000 0.08700 0.50000 0.65200 0.02242
MgM1 0.00000 0.08700 0.50000 0.15200 0.02242
MnM2 0.00000 0.17930 0.00000 0.24300 0.00735
FeM2 0.00000 0.17930 0.00000 0.36000 0.00735
MgM2 0.00000 0.17930 0.00000 0.39700 0.00735
MnM3 0.00000 0.00000 0.00000 0.11900 0.03863
FeM3 0.00000 0.00000 0.00000 0.73000 0.03863
MgM3 0.00000 0.00000 0.00000 0.15100 0.03863
MnM4 0.00000 0.25620 0.50000 0.45200 0.07346
CaM4 0.00000 0.25620 0.50000 0.05000 0.07346
FeM4 0.00000 0.25620 0.50000 0.49800 0.07346
SiT1 0.28300 0.08380 0.26720 0.95300 0.01760
FeT1 0.28300 0.08380 0.26720 0.04700 0.01760
SiT2 0.29890 0.16630 0.78340 1.00000 0.01659
H1 0.19360 0.00000 0.70200 1.00000 0.18364
O1 0.11310 0.08810 0.20940 1.00000 0.02267
O2 0.12380 0.17370 0.71060 1.00000 0.02153
O3 0.11360 0.00000 0.71100 1.00000 0.02330
O4 0.37690 0.24070 0.76610 1.00000 0.02508
O5 0.34660 0.12720 0.05380 1.00000 0.02584
O6 0.34730 0.12100 0.55210 1.00000 0.03002
O7 0.33500 0.00000 0.27120 1.00000 0.02482
